data_8102539
loop_
_publ_author_name
'Hai-Yan Liu'
'Dao-Cheng Xia'
'Jian-Fang Ma'

_publ_section_title
;
 Crystal structure of
 [3,7,11,19,23,27-hexaaza-33,34-dihydroxy-15,31-dimethyl-tricyclo-tetratriaconta-
 1(32),13,15,17(34),29(33),30-hexaene]dizinc(II) dichloride ---
 methanol (1:1), [Zn2(C30H48N6O2)]Cl2 &#x00B7; CH3OH
;
_journal_issue 4
_journal_name_full 'Zeitschrift f\"ur Kristallographie - New Crystal Structures'
_journal_page_first 629
_journal_volume 224
_journal_year 2009
_chemical_formula_moiety 'C30 H48 N6 O2 Zn2, C H4 O, 2(Cl)'
_chemical_formula_sum 'C31 H52 Cl2 N6 O3 Zn2'
_chemical_formula_weight 758.43
_chemical_melting_point ?
_chemical_name_systematic
;
[3,7,11,19,23,27-hexaaza-33,34-dihydroxy-15,31-dimethyl-tricyclo-
tetratriaconta-1(32),13,15,17(34),29(33),30-hexaene]dizinc(II) dichloride
methanol solvate
;
_space_group_IT_number 2
_symmetry_cell_setting triclinic
_symmetry_space_group_name_Hall '-P 1'
_symmetry_space_group_name_H-M 'P -1'
_atom_sites_solution_hydrogens geom
_atom_sites_solution_primary direct
_atom_sites_solution_secondary difmap
_audit_creation_method SHELXL-97
_cell_angle_alpha 63.609(10)
_cell_angle_beta 75.129(10)
_cell_angle_gamma 84.045(8)
_cell_formula_units_Z 1
_cell_length_a 8.5766(10)
_cell_length_b 10.5889(9)
_cell_length_c 11.7905(14)
_cell_measurement_reflns_used 4604
_cell_measurement_temperature 293(2)
_cell_measurement_theta_max 29.7
_cell_measurement_theta_min 2.0
_cell_volume 927.0(2)
_computing_cell_refinement CrysAlis
_computing_data_collection 'CrysAlis [4]'
_computing_data_reduction CrysAlis
_computing_structure_refinement 'SHELXL-97 [6]'
_computing_structure_solution 'SHELXS-97 [5]'
_diffrn_ambient_temperature 293(2)
_diffrn_detector_area_resol_mean 10.0
_diffrn_measured_fraction_theta_full 0.999
_diffrn_measured_fraction_theta_max 0.877
_diffrn_measurement_device_type 'Oxford Diffraction Gemini R Ultra'
_diffrn_measurement_method '\w scan'
_diffrn_radiation_monochromator graphite
_diffrn_radiation_source 'fine-focus sealed tube'
_diffrn_radiation_type MoK\a
_diffrn_radiation_wavelength 0.71073
_diffrn_reflns_av_R_equivalents 0.0302
_diffrn_reflns_av_sigmaI/netI 0.0635
_diffrn_reflns_limit_h_max 11
_diffrn_reflns_limit_h_min -11
_diffrn_reflns_limit_k_max 13
_diffrn_reflns_limit_k_min -14
_diffrn_reflns_limit_l_max 14
_diffrn_reflns_limit_l_min -16
_diffrn_reflns_number 10123
_diffrn_reflns_theta_full 25.00
_diffrn_reflns_theta_max 29.68
_diffrn_reflns_theta_min 1.98
_exptl_absorpt_coefficient_mu 1.476
_exptl_absorpt_correction_T_max 0.803
_exptl_absorpt_correction_T_min 0.742
_exptl_absorpt_correction_type empirical
_exptl_absorpt_process_details
;
Oxford Diffraction: CrysAlis [4].
;
_exptl_crystal_colour colorless
_exptl_crystal_density_diffrn 1.359
_exptl_crystal_density_method 'not measured'
_exptl_crystal_description block
_exptl_crystal_F_000 398
_exptl_crystal_size_max 0.36
_exptl_crystal_size_mid 0.24
_exptl_crystal_size_min 0.20
_refine_diff_density_max 1.054
_refine_diff_density_min -0.371
_refine_diff_density_rms 0.109
_refine_ls_extinction_method none
_refine_ls_goodness_of_fit_ref 0.988
_refine_ls_hydrogen_treatment mixed
_refine_ls_matrix_type full
_refine_ls_number_parameters 226
_refine_ls_number_reflns 4604
_refine_ls_number_restraints 2
_refine_ls_restrained_S_all 0.994
_refine_ls_R_factor_all 0.0749
_refine_ls_R_factor_gt 0.0485
_refine_ls_shift/su_max 0.004
_refine_ls_shift/su_mean 0.000
_refine_ls_structure_factor_coef Fsqd
_refine_ls_weighting_details 'calc w=1/[\s^2^(Fo^2^)+(0.0918P)^2^+0.0000P] where P=(Fo^2^+2Fc^2^)/3'
_refine_ls_weighting_scheme calc
_refine_ls_wR_factor_gt 0.1425
_refine_ls_wR_factor_ref 0.1500
_reflns_number_gt 3137
_reflns_number_total 4604
_reflns_threshold_expression >2\s(I)
_cod_data_source_file 1267-2751.cff
_cod_data_source_block p-1
_cod_depositor_comments
;
The following automatic conversions were performed:
'_symmetry_cell_setting' value 'Triclinic' changed to 'triclinic'
according to '/home/saulius/struct/CIF-dictionaries/cif_core.dic'
dictionary named 'cif_core.dic' version 2.4.1 from 2010-06-29.

Automatic conversion script
Id: cif_fix_enum 1555 2011-01-17 13:19:09Z saulius 

The following automatic conversions were performed:

'_chemical_melting_point' value 'not measured' was changed to '?' -
the value is undefined or not given.

Automatic conversion script
Id: cif_fix_values 1569 2011-02-09 13:29:24Z adriana 
;
_cod_original_cell_volume 926.99(17)
_cod_original_sg_symbol_Hall '-P 1 '
_cod_original_sg_symbol_H-M P-1
_cod_database_code 8102539

loop_
_symmetry_equiv_pos_as_xyz
'x, y, z'
'-x, -y, -z'

loop_
_atom_site_label
_atom_site_type_symbol
_atom_site_fract_x
_atom_site_fract_y
_atom_site_fract_z
_atom_site_U_iso_or_equiv
_atom_site_adp_type
_atom_site_occupancy
_atom_site_symmetry_multiplicity
_atom_site_Wyckoff_symbol
_atom_site_calc_flag
_atom_site_refinement_flags
_atom_site_disorder_assembly
_atom_site_disorder_group
C1 C 0.4272(4) 0.0794(4) 0.6837(3) 0.0273(7) Uani 1 2 i d . . .
C2 C 0.5479(4) 0.1229(3) 0.7190(3) 0.0298(7) Uani 1 2 i d . . .
C3 C 0.5067(4) 0.1611(4) 0.8215(3) 0.0342(8) Uani 1 2 i d . . .
H3 H 0.5875 0.1921 0.8431 0.041 Uiso 1 2 i calc R . .
C4 C 0.3482(5) 0.1546(4) 0.8927(4) 0.0369(8) Uani 1 2 i d . . .
C5 C 0.2317(4) 0.1085(4) 0.8567(4) 0.0357(8) Uani 1 2 i d . . .
H5 H 0.1253 0.1024 0.9037 0.043 Uiso 1 2 i calc R . .
C6 C 0.2653(4) 0.0715(4) 0.7557(3) 0.0315(8) Uani 1 2 i d . . .
C7 C 0.7202(4) 0.1253(4) 0.6461(4) 0.0358(8) Uani 1 2 i d . . .
H7A H 0.7892 0.1581 0.6814 0.043 Uiso 1 2 i calc R . .
H7B H 0.7521 0.0302 0.6587 0.043 Uiso 1 2 i calc R . .
C8 C 0.1364(4) 0.0211(4) 0.7189(4) 0.0372(9) Uani 1 2 i d . . .
H8A H 0.0328 0.0228 0.7758 0.045 Uiso 1 2 i calc R . .
H8B H 0.1314 0.0856 0.6304 0.045 Uiso 1 2 i calc R . .
C9 C 0.3072(6) 0.1966(5) 1.0044(4) 0.0511(11) Uani 1 2 i d . . .
H9A H 0.2173 0.2595 0.9955 0.077 Uiso 1 2 i calc R . .
H9B H 0.3988 0.2431 1.0027 0.077 Uiso 1 2 i calc R . .
H9C H 0.2798 0.1139 1.0857 0.077 Uiso 1 2 i calc R . .
C10 C 0.7107(6) 0.3690(4) 0.4789(4) 0.0465(10) Uani 1 2 i d . . .
H10A H 0.6262 0.3711 0.5507 0.056 Uiso 1 2 i calc R . .
H10B H 0.8072 0.4102 0.4780 0.056 Uiso 1 2 i calc R . .
C11 C 0.6613(6) 0.4576(4) 0.3556(4) 0.0501(11) Uani 1 2 i d . . .
H11A H 0.7440 0.4528 0.2840 0.060 Uiso 1 2 i calc R . .
H11B H 0.6557 0.5548 0.3430 0.060 Uiso 1 2 i calc R . .
C12 C 0.4981(5) 0.4153(4) 0.3498(5) 0.0496(11) Uani 1 2 i d . . .
H12A H 0.4264 0.3814 0.4360 0.060 Uiso 1 2 i calc R . .
H12B H 0.4498 0.4980 0.2922 0.060 Uiso 1 2 i calc R . .
C13 C 0.1667(5) -0.2318(5) 0.8633(4) 0.0474(10) Uani 1 2 i d . . .
H13A H 0.1166 -0.3178 0.8786 0.057 Uiso 1 2 i calc R . .
H13B H 0.1010 -0.1981 0.9243 0.057 Uiso 1 2 i calc R . .
C14 C 0.3323(6) -0.2671(5) 0.8923(4) 0.0545(12) Uani 1 2 i d . . .
H14A H 0.3930 -0.1799 0.8556 0.065 Uiso 1 2 i calc R . .
H14B H 0.3189 -0.3089 0.9860 0.065 Uiso 1 2 i calc R . .
C15 C 0.4303(6) -0.3654(5) 0.8418(4) 0.0515(11) Uani 1 2 i d . . .
H15A H 0.5237 -0.3942 0.8792 0.062 Uiso 1 2 i calc R . .
H15B H 0.3660 -0.4493 0.8718 0.062 Uiso 1 2 i calc R . .
C16 C 1.0721(12) 0.5341(9) 0.1819(8) 0.054(2) Uani 0.50 2 i d PD . .
H16A H 1.1792 0.5143 0.1439 0.081 Uiso 0.50 2 i calc PR . .
H16B H 1.0167 0.5882 0.1143 0.081 Uiso 0.50 2 i calc PR . .
H16C H 1.0146 0.4471 0.2402 0.081 Uiso 0.50 2 i calc PR . .
N1 N 0.5130(4) 0.3048(3) 0.3034(3) 0.0384(8) Uani 1 2 i d . . .
N2 N 0.7435(4) 0.2189(3) 0.5035(3) 0.0356(7) Uani 1 2 i d . . .
N3 N 0.1651(4) -0.1241(4) 0.7282(3) 0.0372(7) Uani 1 2 i d . . .
O1 O 0.4621(3) 0.0405(3) 0.5866(2) 0.0333(6) Uani 1 2 i d . . .
O2 O 1.0800(11) 0.6064(9) 0.2471(9) 0.090(3) Uani 0.50 2 i d PD . .
Zn1 Zn 0.62953(5) 0.13073(4) 0.41421(4) 0.02971(16) Uani 1 2 i d . . .
Cl1 Cl 1.12936(12) 0.22155(14) 0.35563(13) 0.0593(3) Uani 1 2 i d . . .
H1A H 0.422(5) 0.266(4) 0.322(4) 0.033(11) Uiso 1 2 i d . . .
H2A H 0.837(4) 0.224(4) 0.467(3) 0.021(9) Uiso 1 2 i d . . .
H3A H 0.080(5) -0.142(4) 0.707(4) 0.033(10) Uiso 1 2 i d . . .
H1B H 1.092(12) 0.603(7) 0.325(5) 0.06(3) Uiso 0.50 2 i d PD . .

loop_
_atom_site_aniso_label
_atom_site_aniso_U_11
_atom_site_aniso_U_22
_atom_site_aniso_U_33
_atom_site_aniso_U_23
_atom_site_aniso_U_13
_atom_site_aniso_U_12
C1 0.0287(16) 0.0301(17) 0.0254(16) -0.0150(14) -0.0052(13) 0.0013(14)
C2 0.0287(17) 0.0284(17) 0.0332(18) -0.0144(14) -0.0075(14) 0.0011(14)
C3 0.0357(19) 0.037(2) 0.0337(18) -0.0169(16) -0.0119(15) -0.0012(16)
C4 0.042(2) 0.037(2) 0.0324(19) -0.0176(16) -0.0072(16) 0.0030(16)
C5 0.0303(18) 0.041(2) 0.0349(19) -0.0198(16) -0.0025(15) 0.0053(16)
C6 0.0268(16) 0.0367(19) 0.0331(18) -0.0177(15) -0.0066(14) 0.0024(14)
C7 0.0272(17) 0.048(2) 0.041(2) -0.0252(17) -0.0126(15) 0.0053(16)
C8 0.0254(17) 0.049(2) 0.045(2) -0.0286(18) -0.0092(16) 0.0082(16)
C9 0.058(3) 0.061(3) 0.045(2) -0.034(2) -0.009(2) -0.002(2)
C10 0.054(3) 0.040(2) 0.049(2) -0.0235(19) -0.006(2) -0.0093(19)
C11 0.056(3) 0.037(2) 0.055(3) -0.021(2) -0.004(2) -0.0073(19)
C12 0.036(2) 0.045(2) 0.067(3) -0.027(2) -0.009(2) 0.0077(18)
C13 0.042(2) 0.051(2) 0.039(2) -0.0157(19) 0.0043(18) -0.0077(19)
C14 0.057(3) 0.061(3) 0.040(2) -0.014(2) -0.015(2) -0.003(2)
C15 0.057(3) 0.046(2) 0.046(2) -0.011(2) -0.022(2) 0.006(2)
C16 0.076(6) 0.030(4) 0.033(4) 0.012(3) -0.017(4) -0.017(4)
N1 0.0281(16) 0.0374(18) 0.0461(19) -0.0151(15) -0.0081(14) -0.0005(14)
N2 0.0211(15) 0.0487(19) 0.0425(18) -0.0271(15) -0.0010(13) -0.0041(13)
N3 0.0244(15) 0.053(2) 0.0410(18) -0.0266(16) -0.0047(14) -0.0041(14)
O1 0.0295(12) 0.0404(14) 0.0341(13) -0.0228(11) 0.0017(10) -0.0085(11)
O2 0.092(6) 0.081(6) 0.080(6) -0.011(5) -0.018(5) -0.044(5)
Zn1 0.0251(2) 0.0337(2) 0.0322(2) -0.01702(18) -0.00395(16) -0.00168(16)
Cl1 0.0301(5) 0.0781(8) 0.0836(8) -0.0484(7) -0.0102(5) -0.0020(5)

loop_
_atom_type_symbol
_atom_type_description
_atom_type_scat_dispersion_real
_atom_type_scat_dispersion_imag
_atom_type_scat_source
C C 0.0033 0.0016 'International Tables Vol C Tables 4.2.6.8 and 6.1.1.4'
H H 0.0000 0.0000 'International Tables Vol C Tables 4.2.6.8 and 6.1.1.4'
N N 0.0061 0.0033 'International Tables Vol C Tables 4.2.6.8 and 6.1.1.4'
O O 0.0106 0.0060 'International Tables Vol C Tables 4.2.6.8 and 6.1.1.4'
Zn Zn 0.2839 1.4301 'International Tables Vol C Tables 4.2.6.8 and 6.1.1.4'
Cl Cl 0.1484 0.1585 'International Tables Vol C Tables 4.2.6.8 and 6.1.1.4'

loop_
_geom_angle_atom_site_label_1
_geom_angle_atom_site_label_2
_geom_angle_atom_site_label_3
_geom_angle
_geom_angle_site_symmetry_1
_geom_angle_site_symmetry_3
_geom_angle_publ_flag
O1 C1 C2 121.3(3) . . ?
O1 C1 C6 119.6(3) . . ?
C2 C1 C6 119.1(3) . . ?
C3 C2 C1 119.5(3) . . ?
C3 C2 C7 121.6(3) . . ?
C1 C2 C7 119.0(3) . . ?
C2 C3 C4 122.1(4) . . ?
C5 C4 C3 117.0(3) . . ?
C5 C4 C9 122.3(4) . . ?
C3 C4 C9 120.8(4) . . ?
C6 C5 C4 123.3(3) . . ?
C5 C6 C1 119.0(3) . . ?
C5 C6 C8 122.3(3) . . ?
C1 C6 C8 118.7(3) . . ?
N2 C7 C2 111.9(3) . . ?
N3 C8 C6 112.9(3) . . ?
C11 C10 N2 114.7(4) . . ?
C10 C11 C12 114.5(4) . . ?
N1 C12 C11 112.9(3) . . ?
N3 C13 C14 115.3(3) . . ?
C15 C14 C13 115.8(4) . . ?
N1 C15 C14 114.8(3) 2_656 . ?
C12 N1 C15 111.4(3) . 2_656 ?
C12 N1 Zn1 111.0(3) . . ?
C15 N1 Zn1 118.3(2) 2_656 . ?
C10 N2 C7 111.1(3) . . ?
C10 N2 Zn1 118.4(3) . . ?
C7 N2 Zn1 110.8(2) . . ?
C8 N3 C13 112.6(3) . . ?
C8 N3 Zn1 111.6(2) . 2_656 ?
C13 N3 Zn1 113.5(2) . 2_656 ?
C1 O1 Zn1 127.0(2) . . ?
C1 O1 Zn1 127.0(2) . 2_656 ?
Zn1 O1 Zn1 105.90(11) . 2_656 ?
O1 Zn1 O1 74.10(11) . 2_656 ?
O1 Zn1 N1 103.43(12) . . ?
O1 Zn1 N1 106.38(12) 2_656 . ?
O1 Zn1 N3 152.99(12) . 2_656 ?
O1 Zn1 N3 88.42(11) 2_656 2_656 ?
N1 Zn1 N3 101.16(13) . 2_656 ?
O1 Zn1 N2 88.32(11) . . ?
O1 Zn1 N2 150.33(12) 2_656 . ?
N1 Zn1 N2 100.78(14) . . ?
N3 Zn1 N2 97.95(13) 2_656 . ?

loop_
_geom_bond_atom_site_label_1
_geom_bond_atom_site_label_2
_geom_bond_distance
_geom_bond_site_symmetry_2
_geom_bond_publ_flag
C1 O1 1.337(4) . ?
C1 C2 1.396(5) . ?
C1 C6 1.418(5) . ?
C2 C3 1.390(5) . ?
C2 C7 1.503(5) . ?
C3 C4 1.393(5) . ?
C4 C5 1.385(6) . ?
C4 C9 1.519(5) . ?
C5 C6 1.368(5) . ?
C6 C8 1.507(5) . ?
C7 N2 1.495(5) . ?
C8 N3 1.491(5) . ?
C10 C11 1.481(6) . ?
C10 N2 1.493(5) . ?
C11 C12 1.540(6) . ?
C12 N1 1.479(6) . ?
C13 N3 1.493(5) . ?
C13 C14 1.516(6) . ?
C14 C15 1.502(7) . ?
C15 N1 1.496(5) 2_656 ?
C16 O2 1.320(13) . ?
N1 C15 1.496(5) 2_656 ?
N1 Zn1 2.062(3) . ?
N2 Zn1 2.128(3) . ?
N3 Zn1 2.118(3) 2_656 ?
O1 Zn1 2.041(2) . ?
O1 Zn1 2.055(2) 2_656 ?
Zn1 O1 2.055(2) 2_656 ?
Zn1 N3 2.118(3) 2_656 ?

loop_
_geom_torsion_atom_site_label_1
_geom_torsion_atom_site_label_2
_geom_torsion_atom_site_label_3
_geom_torsion_atom_site_label_4
_geom_torsion
_geom_torsion_site_symmetry_1
_geom_torsion_site_symmetry_2
_geom_torsion_site_symmetry_3
_geom_torsion_site_symmetry_4
_geom_torsion_publ_flag
O1 C1 C2 C3 -179.4(3) . . . . ?
C6 C1 C2 C3 -1.7(5) . . . . ?
O1 C1 C2 C7 -0.2(5) . . . . ?
C6 C1 C2 C7 177.5(3) . . . . ?
C1 C2 C3 C4 1.5(5) . . . . ?
C7 C2 C3 C4 -177.7(3) . . . . ?
C2 C3 C4 C5 -0.3(5) . . . . ?
C2 C3 C4 C9 179.8(3) . . . . ?
C3 C4 C5 C6 -0.7(6) . . . . ?
C9 C4 C5 C6 179.3(4) . . . . ?
C4 C5 C6 C1 0.4(6) . . . . ?
C4 C5 C6 C8 179.7(3) . . . . ?
O1 C1 C6 C5 178.5(3) . . . . ?
C2 C1 C6 C5 0.8(5) . . . . ?
O1 C1 C6 C8 -0.9(5) . . . . ?
C2 C1 C6 C8 -178.5(3) . . . . ?
C3 C2 C7 N2 -122.3(4) . . . . ?
C1 C2 C7 N2 58.6(4) . . . . ?
C5 C6 C8 N3 -119.9(4) . . . . ?
C1 C6 C8 N3 59.5(4) . . . . ?
N2 C10 C11 C12 65.3(5) . . . . ?
C10 C11 C12 N1 -86.7(5) . . . . ?
N3 C13 C14 C15 -78.6(5) . . . . ?
C13 C14 C15 N1 68.7(5) . . . 2_656 ?
C11 C12 N1 C15 -79.3(4) . . . 2_656 ?
C11 C12 N1 Zn1 54.7(4) . . . . ?
C11 C10 N2 C7 -154.8(3) . . . . ?
C11 C10 N2 Zn1 -24.9(5) . . . . ?
C2 C7 N2 C10 64.3(4) . . . . ?
C2 C7 N2 Zn1 -69.5(3) . . . . ?
C6 C8 N3 C13 61.4(4) . . . . ?
C6 C8 N3 Zn1 -67.7(3) . . . 2_656 ?
C14 C13 N3 C8 -95.0(4) . . . . ?
C14 C13 N3 Zn1 33.1(5) . . . 2_656 ?
C2 C1 O1 Zn1 -38.9(4) . . . . ?
C6 C1 O1 Zn1 143.5(3) . . . . ?
C2 C1 O1 Zn1 136.2(3) . . . 2_656 ?
C6 C1 O1 Zn1 -41.4(4) . . . 2_656 ?
C1 O1 Zn1 O1 176.0(3) . . . 2_656 ?
Zn1 O1 Zn1 O1 0.0 2_656 . . 2_656 ?
C1 O1 Zn1 N1 -80.5(3) . . . . ?
Zn1 O1 Zn1 N1 103.50(14) 2_656 . . . ?
C1 O1 Zn1 N3 124.4(3) . . . 2_656 ?
Zn1 O1 Zn1 N3 -51.5(3) 2_656 . . 2_656 ?
C1 O1 Zn1 N2 20.1(3) . . . . ?
Zn1 O1 Zn1 N2 -155.82(14) 2_656 . . . ?
C12 N1 Zn1 O1 72.5(3) . . . . ?
C15 N1 Zn1 O1 -156.9(3) 2_656 . . . ?
C12 N1 Zn1 O1 149.6(2) . . . 2_656 ?
C15 N1 Zn1 O1 -79.9(3) 2_656 . . 2_656 ?
C12 N1 Zn1 N3 -118.8(3) . . . 2_656 ?
C15 N1 Zn1 N3 11.8(3) 2_656 . . 2_656 ?
C12 N1 Zn1 N2 -18.4(3) . . . . ?
C15 N1 Zn1 N2 112.2(3) 2_656 . . . ?
C10 N2 Zn1 O1 -99.4(3) . . . . ?
C7 N2 Zn1 O1 30.6(2) . . . . ?
C10 N2 Zn1 O1 -152.1(3) . . . 2_656 ?
C7 N2 Zn1 O1 -22.1(4) . . . 2_656 ?
C10 N2 Zn1 N1 4.0(3) . . . . ?
C7 N2 Zn1 N1 134.0(2) . . . . ?
C10 N2 Zn1 N3 107.0(3) . . . 2_656 ?
C7 N2 Zn1 N3 -123.0(2) . . . 2_656 ?
